data_4124741
loop_
_publ_author_name
'Cammarota, Ryan C.'
'Lu, Connie C.'

_publ_section_title
;
 Tuning Nickel with Lewis Acidic Group 13 Metalloligands for Catalytic
 Olefin Hydrogenation.
;
_journal_issue 39
_journal_name_full 'Journal of the American Chemical Society'
_journal_page_first 12486
_journal_page_last 12489
_journal_paper_doi 10.1021/jacs.5b08313
_journal_volume 137
_journal_year 2015
_chemical_formula_moiety 'C39 H60 In N4 Ni P3'
_chemical_formula_sum 'C39 H60 In N4 Ni P3'
_chemical_formula_weight 851.33
_chemical_name_common NiInL
_chemical_name_systematic
;
 ?
;
_space_group_crystal_system trigonal
_space_group_IT_number 147
_space_group_name_Hall '-P 3'
_space_group_name_H-M_alt 'P -3'
_symmetry_space_group_name_Hall '-P 3'
_symmetry_space_group_name_H-M 'P -3'
_atom_sites_solution_hydrogens geom
_atom_sites_solution_primary direct
_atom_sites_solution_secondary difmap
_audit_creation_method SHELXL-2013
_cell_angle_alpha 90
_cell_angle_beta 90
_cell_angle_gamma 120
_cell_formula_units_Z 2
_cell_length_a 10.879(2)
_cell_length_b 10.879(2)
_cell_length_c 21.208(4)
_cell_measurement_temperature 123(2)
_cell_volume 2173.7(7)
_computing_cell_refinement 'SAINT, Bruker'
_computing_data_collection 'APEX II, Bruker'
_computing_data_reduction 'SAINT, Bruker'
_computing_molecular_graphics 'SHELXTL, Bruker'
_computing_structure_refinement 'SHELXL-2013 (Sheldrick, 2013)'
_computing_structure_solution 'SHELXS-2013 (Sheldrick, 2013)'
_diffrn_ambient_temperature 123(2)
_diffrn_measured_fraction_theta_full 0.992
_diffrn_measured_fraction_theta_max 0.990
_diffrn_measurement_device_type 'Bruker APEX II CCD'
_diffrn_measurement_method 'area detector, omega scans per phi'
_diffrn_radiation_type MoK\a
_diffrn_radiation_wavelength 0.71073
_diffrn_reflns_av_R_equivalents 0.0699
_diffrn_reflns_av_unetI/netI 0.0734
_diffrn_reflns_laue_measured_fraction_full 0.992
_diffrn_reflns_laue_measured_fraction_max 0.990
_diffrn_reflns_limit_h_max 9
_diffrn_reflns_limit_h_min -13
_diffrn_reflns_limit_k_max 13
_diffrn_reflns_limit_k_min -13
_diffrn_reflns_limit_l_max 25
_diffrn_reflns_limit_l_min -25
_diffrn_reflns_number 11828
_diffrn_reflns_point_group_measured_fraction_full 0.992
_diffrn_reflns_point_group_measured_fraction_max 0.990
_diffrn_reflns_theta_full 25.242
_diffrn_reflns_theta_max 26.370
_diffrn_reflns_theta_min 1.920
_diffrn_source 'normal-focus sealed tube'
_exptl_absorpt_coefficient_mu 1.104
_exptl_absorpt_correction_T_max 0.3501
_exptl_absorpt_correction_T_min 0.3501
_exptl_absorpt_correction_type multi-scan
_exptl_absorpt_process_details 'SADABS, R.Blessing, 1995.'
_exptl_crystal_colour pink
_exptl_crystal_density_diffrn 1.301
_exptl_crystal_density_method 'not measured'
_exptl_crystal_description plate
_exptl_crystal_F_000 888
_exptl_crystal_size_max 0.20
_exptl_crystal_size_mid 0.10
_exptl_crystal_size_min 0.10
_platon_squeeze_details
;
PLATON Squeeze was used to remove a disordered benzene molecule, located about a three-fold rotation axis, from the unit cell. 
;
_refine_diff_density_max 2.122
_refine_diff_density_min -0.815
_refine_diff_density_rms 0.109
_refine_ls_extinction_method none
_refine_ls_goodness_of_fit_ref 0.977
_refine_ls_hydrogen_treatment constr
_refine_ls_matrix_type full
_refine_ls_number_parameters 149
_refine_ls_number_reflns 2956
_refine_ls_number_restraints 0
_refine_ls_restrained_S_all 0.977
_refine_ls_R_factor_all 0.0774
_refine_ls_R_factor_gt 0.0489
_refine_ls_shift/su_max 0.000
_refine_ls_shift/su_mean 0.000
_refine_ls_structure_factor_coef Fsqd
_refine_ls_weighting_details
;
 w=1/[\s^2^(Fo^2^)+(0.0481P)^2^+3.6981P]
 where P=(Fo^2^+2Fc^2^)/3
;
_refine_ls_weighting_scheme calc
_refine_ls_wR_factor_gt 0.1045
_refine_ls_wR_factor_ref 0.1131
_reflns_Friedel_coverage 0.000
_reflns_number_gt 2089
_reflns_number_total 2956
_reflns_threshold_expression 'I > 2\s(I)'
_cod_data_source_file ja5b08313_si_001.cif
_cod_data_source_block 14224_0m_compound_4
_cod_original_cell_volume 2174.0(9)
_cod_database_code 4124741
_shelx_space_group_comment
;
The symmetry employed for this shelxl refinement is uniquely defined
by the following loop, which should always be used as a source of
symmetry information in preference to the above space-group names.
They are only intended as comments.
;
_shelxl_version_number 2013-2

loop_
_space_group_symop_operation_xyz
'x, y, z'
'-y, x-y, z'
'-x+y, -x, z'
'-x, -y, -z'
'y, -x+y, -z'
'x-y, x, -z'

loop_
_atom_site_label
_atom_site_type_symbol
_atom_site_fract_x
_atom_site_fract_y
_atom_site_fract_z
_atom_site_U_iso_or_equiv
_atom_site_adp_type
_atom_site_occupancy
_atom_site_site_symmetry_order
_atom_site_calc_flag
_atom_site_refinement_flags_posn
_atom_site_refinement_flags_adp
_atom_site_refinement_flags_occupancy
In1 In 0.3333 0.6667 0.22204(3) 0.01755(17) Uani 1 3 d S T P
Ni1 Ni 0.3333 0.6667 0.33790(5) 0.0223(3) Uani 1 3 d S T P
P1 P 0.13039(12) 0.45783(12) 0.32719(6) 0.0218(3) Uani 1 1 d . . .
N2 N 0.3333 0.6667 0.1132(3) 0.0164(13) Uani 1 3 d S T P
N1 N 0.1701(4) 0.4585(4) 0.19956(18) 0.0239(9) Uani 1 1 d . . .
C1 C 0.2843(4) 0.5184(4) 0.0975(2) 0.0176(9) Uani 1 1 d . . .
C2 C 0.3234(5) 0.4799(5) 0.0423(2) 0.0209(10) Uani 1 1 d . . .
H1 H 0.3808 0.5493 0.0134 0.025 Uiso 1 1 calc R U .
C3 C 0.2778(5) 0.3387(5) 0.0298(2) 0.0232(10) Uani 1 1 d . . .
H2 H 0.3053 0.3132 -0.0072 0.028 Uiso 1 1 calc R U .
C4 C 0.1915(5) 0.2363(5) 0.0723(2) 0.0239(11) Uani 1 1 d . . .
H3 H 0.1591 0.1413 0.0634 0.029 Uiso 1 1 calc R U .
C5 C 0.1524(5) 0.2725(5) 0.1280(2) 0.0225(10) Uani 1 1 d . . .
H4 H 0.0936 0.2011 0.1558 0.027 Uiso 1 1 calc R U .
C6 C 0.1986(4) 0.4133(5) 0.1436(2) 0.0194(10) Uani 1 1 d . . .
C7 C 0.1073(5) 0.3599(5) 0.2516(2) 0.0254(11) Uani 1 1 d . . .
H19 H 0.1521 0.3022 0.2551 0.030 Uiso 1 1 calc R U .
H20 H 0.0070 0.2971 0.2436 0.030 Uiso 1 1 calc R U .
C8 C 0.1194(5) 0.3259(5) 0.3857(2) 0.0316(12) Uani 1 1 d . . .
H5 H 0.1909 0.3014 0.3726 0.038 Uiso 1 1 calc R U .
C9 C -0.0209(6) 0.1859(6) 0.3870(3) 0.0493(17) Uani 1 1 d . . .
H8 H -0.0953 0.2027 0.4008 0.074 Uiso 1 1 calc R U .
H6 H -0.0135 0.1214 0.4155 0.074 Uiso 1 1 calc R U .
H7 H -0.0422 0.1455 0.3454 0.074 Uiso 1 1 calc R U .
C10 C 0.1657(7) 0.3925(7) 0.4515(3) 0.0514(17) Uani 1 1 d . . .
H11 H 0.2497 0.4840 0.4478 0.077 Uiso 1 1 calc R U .
H10 H 0.1853 0.3322 0.4775 0.077 Uiso 1 1 calc R U .
H9 H 0.0911 0.4030 0.4701 0.077 Uiso 1 1 calc R U .
C11 C -0.0488(5) 0.4408(5) 0.3318(2) 0.0272(11) Uani 1 1 d . . .
H18 H -0.1188 0.3410 0.3239 0.033 Uiso 1 1 calc R U .
C12 C -0.0836(5) 0.4791(6) 0.3959(3) 0.0349(13) Uani 1 1 d . . .
H13 H -0.0117 0.5736 0.4071 0.052 Uiso 1 1 calc R U .
H12 H -0.0867 0.4135 0.4271 0.052 Uiso 1 1 calc R U .
H14 H -0.1741 0.4741 0.3939 0.052 Uiso 1 1 calc R U .
C13 C -0.0634(6) 0.5281(6) 0.2785(2) 0.0388(13) Uani 1 1 d . . .
H16 H -0.0093 0.6272 0.2887 0.058 Uiso 1 1 calc R U .
H15 H -0.1615 0.5009 0.2735 0.058 Uiso 1 1 calc R U .
H17 H -0.0285 0.5108 0.2399 0.058 Uiso 1 1 calc R U .

loop_
_atom_site_aniso_label
_atom_site_aniso_U_11
_atom_site_aniso_U_22
_atom_site_aniso_U_33
_atom_site_aniso_U_23
_atom_site_aniso_U_13
_atom_site_aniso_U_12
In1 0.0175(2) 0.0175(2) 0.0176(3) 0.000 0.000 0.00877(10)
Ni1 0.0241(4) 0.0241(4) 0.0188(6) 0.000 0.000 0.01205(18)
P1 0.0206(6) 0.0206(6) 0.0211(7) 0.0020(5) 0.0039(5) 0.0081(5)
N2 0.016(2) 0.016(2) 0.017(4) 0.000 0.000 0.0080(10)
N1 0.024(2) 0.022(2) 0.021(2) -0.0013(17) 0.0079(17) 0.0077(17)
C1 0.021(2) 0.018(2) 0.015(2) -0.0063(18) -0.0050(18) 0.0107(19)
C2 0.021(2) 0.025(2) 0.017(2) -0.0019(19) -0.0038(19) 0.011(2)
C3 0.024(2) 0.028(3) 0.022(3) -0.010(2) -0.005(2) 0.017(2)
C4 0.023(2) 0.019(2) 0.027(3) -0.004(2) -0.005(2) 0.009(2)
C5 0.021(2) 0.019(2) 0.025(3) -0.0012(19) 0.002(2) 0.008(2)
C6 0.016(2) 0.020(2) 0.019(2) -0.0048(19) -0.0032(18) 0.0067(19)
C7 0.024(3) 0.021(2) 0.024(3) 0.001(2) 0.006(2) 0.006(2)
C8 0.033(3) 0.032(3) 0.033(3) 0.011(2) 0.007(2) 0.019(2)
C9 0.038(3) 0.036(3) 0.074(5) 0.022(3) 0.021(3) 0.019(3)
C10 0.059(4) 0.079(5) 0.030(3) 0.020(3) 0.014(3) 0.045(4)
C11 0.022(2) 0.027(3) 0.031(3) -0.001(2) 0.002(2) 0.011(2)
C12 0.028(3) 0.035(3) 0.039(3) -0.002(2) 0.004(2) 0.015(2)
C13 0.035(3) 0.052(4) 0.033(3) 0.004(3) 0.001(2) 0.025(3)

loop_
_atom_type_symbol
_atom_type_description
_atom_type_scat_dispersion_real
_atom_type_scat_dispersion_imag
_atom_type_scat_source
C C 0.0033 0.0016 'International Tables Vol C Tables 4.2.6.8 and 6.1.1.4'
H H 0.0000 0.0000 'International Tables Vol C Tables 4.2.6.8 and 6.1.1.4'
N N 0.0061 0.0033 'International Tables Vol C Tables 4.2.6.8 and 6.1.1.4'
P P 0.1023 0.0942 'International Tables Vol C Tables 4.2.6.8 and 6.1.1.4'
Ni Ni 0.3393 1.1124 'International Tables Vol C Tables 4.2.6.8 and 6.1.1.4'
In In -0.7276 1.3100 'International Tables Vol C Tables 4.2.6.8 and 6.1.1.4'

loop_
_geom_angle_atom_site_label_1
_geom_angle_atom_site_label_2
_geom_angle_atom_site_label_3
_geom_angle
_geom_angle_site_symmetry_1
_geom_angle_site_symmetry_3
N1 In1 N1 115.09(8) 3_565 2_665
N1 In1 N1 115.09(8) 3_565 .
N1 In1 N1 115.09(7) 2_665 .
N1 In1 N2 77.00(10) 3_565 .
N1 In1 N2 77.00(10) 2_665 .
N1 In1 N2 77.00(10) . .
N1 In1 Ni1 103.00(10) 3_565 .
N1 In1 Ni1 103.00(10) 2_665 .
N1 In1 Ni1 103.00(10) . .
N2 In1 Ni1 180.0 . .
P1 Ni1 P1 118.995(14) . 3_565
P1 Ni1 P1 118.995(14) . 2_665
P1 Ni1 P1 118.995(14) 3_565 2_665
P1 Ni1 In1 84.21(4) . .
P1 Ni1 In1 84.21(4) 3_565 .
P1 Ni1 In1 84.21(4) 2_665 .
C8 P1 C11 103.2(2) . .
C8 P1 C7 101.2(2) . .
C11 P1 C7 98.8(2) . .
C8 P1 Ni1 111.38(17) . .
C11 P1 Ni1 122.90(16) . .
C7 P1 Ni1 116.46(15) . .
C1 N2 C1 115.0(2) 2_665 .
C1 N2 C1 115.0(2) 2_665 3_565
C1 N2 C1 115.0(2) . 3_565
C1 N2 In1 103.2(3) 2_665 .
C1 N2 In1 103.2(3) . .
C1 N2 In1 103.2(3) 3_565 .
C6 N1 C7 119.9(4) . .
C6 N1 In1 110.9(3) . .
C7 N1 In1 116.9(3) . .
C2 C1 C6 120.7(4) . .
C2 C1 N2 122.0(4) . .
C6 C1 N2 117.2(4) . .
C1 C2 C3 120.4(4) . .
C1 C2 H1 119.8 . .
C3 C2 H1 119.8 . .
C4 C3 C2 119.6(4) . .
C4 C3 H2 120.2 . .
C2 C3 H2 120.2 . .
C3 C4 C5 121.0(4) . .
C3 C4 H3 119.5 . .
C5 C4 H3 119.5 . .
C4 C5 C6 121.6(4) . .
C4 C5 H4 119.2 . .
C6 C5 H4 119.2 . .
N1 C6 C5 125.1(4) . .
N1 C6 C1 118.3(4) . .
C5 C6 C1 116.6(4) . .
N1 C7 P1 110.5(3) . .
N1 C7 H19 109.5 . .
P1 C7 H19 109.5 . .
N1 C7 H20 109.5 . .
P1 C7 H20 109.5 . .
H19 C7 H20 108.1 . .
C9 C8 C10 112.5(5) . .
C9 C8 P1 115.5(4) . .
C10 C8 P1 111.3(4) . .
C9 C8 H5 105.5 . .
C10 C8 H5 105.5 . .
P1 C8 H5 105.5 . .
C8 C9 H8 109.5 . .
C8 C9 H6 109.5 . .
H8 C9 H6 109.5 . .
C8 C9 H7 109.5 . .
H8 C9 H7 109.5 . .
H6 C9 H7 109.5 . .
C8 C10 H11 109.5 . .
C8 C10 H10 109.5 . .
H11 C10 H10 109.5 . .
C8 C10 H9 109.5 . .
H11 C10 H9 109.5 . .
H10 C10 H9 109.5 . .
C12 C11 C13 111.8(4) . .
C12 C11 P1 114.2(3) . .
C13 C11 P1 109.0(3) . .
C12 C11 H18 107.2 . .
C13 C11 H18 107.2 . .
P1 C11 H18 107.2 . .
C11 C12 H13 109.5 . .
C11 C12 H12 109.5 . .
H13 C12 H12 109.5 . .
C11 C12 H14 109.5 . .
H13 C12 H14 109.5 . .
H12 C12 H14 109.5 . .
C11 C13 H16 109.5 . .
C11 C13 H15 109.5 . .
H16 C13 H15 109.5 . .
C11 C13 H17 109.5 . .
H16 C13 H17 109.5 . .
H15 C13 H17 109.5 . .

loop_
_geom_bond_atom_site_label_1
_geom_bond_atom_site_label_2
_geom_bond_distance
_geom_bond_site_symmetry_2
In1 N1 2.119(4) 3_565
In1 N1 2.119(4) 2_665
In1 N1 2.119(4) .
In1 N2 2.309(6) .
In1 Ni1 2.4573(12) .
Ni1 P1 2.2522(13) .
Ni1 P1 2.2522(12) 3_565
Ni1 P1 2.2522(12) 2_665
P1 C8 1.855(5) .
P1 C11 1.867(5) .
P1 C7 1.871(5) .
N2 C1 1.462(4) 2_665
N2 C1 1.462(4) .
N2 C1 1.462(4) 3_565
N1 C6 1.379(6) .
N1 C7 1.450(6) .
C1 C2 1.379(6) .
C1 C6 1.437(6) .
C2 C3 1.384(6) .
C2 H1 0.9300 .
C3 C4 1.374(6) .
C3 H2 0.9300 .
C4 C5 1.377(6) .
C4 H3 0.9300 .
C5 C6 1.392(6) .
C5 H4 0.9300 .
C7 H19 0.9700 .
C7 H20 0.9700 .
C8 C9 1.525(7) .
C8 C10 1.537(8) .
C8 H5 0.9800 .
C9 H8 0.9600 .
C9 H6 0.9600 .
C9 H7 0.9600 .
C10 H11 0.9600 .
C10 H10 0.9600 .
C10 H9 0.9600 .
C11 C12 1.524(7) .
C11 C13 1.536(7) .
C11 H18 0.9800 .
C12 H13 0.9600 .
C12 H12 0.9600 .
C12 H14 0.9600 .
C13 H16 0.9600 .
C13 H15 0.9600 .
C13 H17 0.9600 .

loop_
_geom_torsion_atom_site_label_1
_geom_torsion_atom_site_label_2
_geom_torsion_atom_site_label_3
_geom_torsion_atom_site_label_4
_geom_torsion
_geom_torsion_site_symmetry_1
C1 N2 C1 C2 -40.2(7) 2_665
C1 N2 C1 C2 96.7(4) 3_565
In1 N2 C1 C2 -151.8(4) .
C1 N2 C1 C6 136.7(5) 2_665
C1 N2 C1 C6 -86.3(6) 3_565
In1 N2 C1 C6 25.2(4) .
C6 C1 C2 C3 1.5(7) .
N2 C1 C2 C3 178.4(4) .
C1 C2 C3 C4 0.8(7) .
C2 C3 C4 C5 -1.5(7) .
C3 C4 C5 C6 -0.3(7) .
C7 N1 C6 C5 10.6(7) .
In1 N1 C6 C5 151.7(4) .
C7 N1 C6 C1 -168.5(4) .
In1 N1 C6 C1 -27.4(5) .
C4 C5 C6 N1 -176.6(4) .
C4 C5 C6 C1 2.5(7) .
C2 C1 C6 N1 176.0(4) .
N2 C1 C6 N1 -1.0(6) .
C2 C1 C6 C5 -3.1(6) .
N2 C1 C6 C5 179.8(4) .
C6 N1 C7 P1 162.9(3) .
In1 N1 C7 P1 24.1(4) .
C8 P1 C7 N1 -155.8(3) .
C11 P1 C7 N1 98.8(3) .
Ni1 P1 C7 N1 -34.9(4) .
C11 P1 C8 C9 40.1(5) .
C7 P1 C8 C9 -61.8(4) .
Ni1 P1 C8 C9 173.8(4) .
C11 P1 C8 C10 -89.8(4) .
C7 P1 C8 C10 168.3(4) .
Ni1 P1 C8 C10 43.9(4) .
C8 P1 C11 C12 62.7(4) .
C7 P1 C11 C12 166.4(4) .
Ni1 P1 C11 C12 -64.0(4) .
C8 P1 C11 C13 -171.4(4) .
C7 P1 C11 C13 -67.7(4) .
Ni1 P1 C11 C13 61.9(4) .

loop_
_platon_squeeze_void_nr
_platon_squeeze_void_average_x
_platon_squeeze_void_average_y
_platon_squeeze_void_average_z
_platon_squeeze_void_volume
_platon_squeeze_void_count_electrons
_platon_squeeze_void_content
1 0.000 0.000 0.255 24 1 ' '
2 0.000 0.000 0.745 24 1 ' '
3 0.333 0.667 0.868 148 46 ' '
4 0.667 0.333 0.132 148 46 ' '
